data_1541673
loop_
_publ_author_name
'Bronsema, K.D.'
'Jansen, R.'
'Wiegers, G.A.'

_publ_section_title
;
 The preparation, crystal structures and properties of the potassium
 vanadium sulfides Kx V5 S8 (x= 0.5-0.7)
;
_journal_name_full 'Materials Research Bulletin'
_journal_page_first 555
_journal_page_last 562
_journal_volume 19
_journal_year 1984
_chemical_formula_sum 'K0.5 S8 V5'
_chemical_name_systematic 'K0.5 V5 S8'
_space_group_IT_number 3
_symmetry_space_group_name_Hall 'P 2y'
_symmetry_space_group_name_H-M 'P 1 2 1'
_cell_angle_alpha 90
_cell_angle_beta 103.86
_cell_angle_gamma 90
_cell_formula_units_Z 4
_cell_length_a 17.462
_cell_length_b 6.556
_cell_length_c 8.4595
_cell_volume 940.253
_citation_journal_id_ASTM MRBUAC
_cod_data_source_file Bronsema_MRBUAC_1984_1253.cif
_cod_data_source_block K0.5S8V5
_cod_original_cell_volume 940.2535
_cod_database_code 1541673

loop_
_symmetry_equiv_pos_as_xyz
x,y,z
-x,y,-z

loop_
_atom_site_label
_atom_site_type_symbol
_atom_site_fract_x
_atom_site_fract_y
_atom_site_fract_z
_atom_site_occupancy
_atom_site_U_iso_or_equiv
S8 S-2 0.76 0.264 0.3419 1 0.0
S14 S-2 0.425 0.763 0.3177 1 0.0
S13 S-2 0.4261 0.264 0.3238 1 0.0
V2 V+3 0.2906 0.764 0.1435 1 0.0
S3 S-2 0.6606 0.016 0.0027 1 0.0
V10 V+3 0 0.758 0.5 1 0.0
K2 K+1 0.5 0.252 0 1 0.0
S6 S-2 0.2599 0.514 0.3425 1 0.0
V12 V+3 0.5 0.521 0.5 1 0.0
S9 S-2 0.0854 0.266 0.3155 1 0.0
V4 V+3 0.7906 0.515 0.1448 1 0.0
K1 K+1 0 0 0 1 0.0
S15 S-2 0.9274 0.014 0.3282 1 0.0
V6 V+3 0.149 0.516 0.4909 1 0.0
S16 S-2 0.9259 0.514 0.3221 1 0.0
V3 V+3 0.7909 0.013 0.1457 1 0.0
S12 S-2 0.5844 0.514 0.3142 1 0.0
V1 V+3 0.2908 0.264 0.1438 1 0.0
S4 S-2 0.6607 0.515 0.0035 1 0.0
S1 S-2 0.162 0.267 0.004 1 0.0
S10 S-2 0.085 0.76 0.3143 1 0.0
S11 S-2 0.5842 0.01 0.3137 1 0.0
V5 V+3 0.1487 0.014 0.4889 1 0.0
S5 S-2 0.2597 0.013 0.3416 1 0.0
V9 V+3 0 0.282 0.5 1 0.0
V7 V+3 0.6498 0.264 0.4903 1 0.0
S2 S-2 0.1615 0.764 0.0048 1 0.0
V11 V+3 0.5 0.998 0.5 1 0.0
S7 S-2 0.7599 0.763 0.3409 1 0.0
V8 V+3 0.6496 0.766 0.4908 1 0.0
